data_4329184
loop_
_publ_author_name
'Xiao-Min Liu'
'Rui-Biao Lin'
'Jie-Peng Zhang'
'Xiao-Ming Chen'

_publ_section_title
;
 Low-Dimensional Porous Coordination Polymers Based on
 1,2-Bis(4-pyridyl)hydrazine: From Structure Diversity to Ultrahigh
 CO2/CH4 Selectivity
;
_journal_name_full 'Inorganic Chemistry'
_journal_page_first 5686
_journal_page_last 5692
_journal_paper_doi 10.1021/ic300097y
_journal_volume 51
_journal_year 2012
_chemical_formula_sum 'C18 H14 N4 Ni O4'
_chemical_formula_weight 409.04
_chemical_name_systematic
; 
 ? 
;
_space_group_IT_number 14
_symmetry_cell_setting monoclinic
_symmetry_space_group_name_Hall '-P 2yn'
_symmetry_space_group_name_H-M 'P 1 21/n 1'
_atom_sites_solution_hydrogens geom
_atom_sites_solution_primary direct
_atom_sites_solution_secondary difmap
_audit_creation_method SHELXL-97
_cell_angle_alpha 90.00
_cell_angle_beta 101.034(3)
_cell_angle_gamma 90.00
_cell_formula_units_Z 4
_cell_length_a 10.0803(11)
_cell_length_b 15.8190(18)
_cell_length_c 16.3208(18)
_cell_measurement_temperature 93(2)
_cell_volume 2554.4(5)
_computing_cell_refinement 'Bruker SMART'
_computing_data_collection 'Bruker SMART'
_computing_data_reduction 'Bruker SAINT'
_computing_molecular_graphics 'Bruker SHELXTL'
_computing_publication_material 'Bruker SHELXTL'
_computing_structure_refinement 'SHELXL-97 (Sheldrick, 1997)'
_computing_structure_solution 'SHELXS-97 (Sheldrick, 1990)'
_diffrn_ambient_temperature 93(2)
_diffrn_measured_fraction_theta_full 0.991
_diffrn_measured_fraction_theta_max 0.991
_diffrn_measurement_device_type 'CCD area detector'
_diffrn_measurement_method 'phi and omega scans'
_diffrn_radiation_monochromator graphite
_diffrn_radiation_source 'fine-focus sealed tube'
_diffrn_radiation_type MoK\a
_diffrn_radiation_wavelength 0.71073
_diffrn_reflns_av_R_equivalents 0.0602
_diffrn_reflns_av_sigmaI/netI 0.1140
_diffrn_reflns_limit_h_max 11
_diffrn_reflns_limit_h_min -12
_diffrn_reflns_limit_k_max 12
_diffrn_reflns_limit_k_min -19
_diffrn_reflns_limit_l_max 20
_diffrn_reflns_limit_l_min -16
_diffrn_reflns_number 10420
_diffrn_reflns_theta_full 25.99
_diffrn_reflns_theta_max 25.99
_diffrn_reflns_theta_min 1.81
_exptl_absorpt_coefficient_mu 0.782
_exptl_absorpt_correction_T_max 0.8785
_exptl_absorpt_correction_T_min 0.8285
_exptl_absorpt_correction_type multi-scan
_exptl_absorpt_process_details 'Blessing, R. H. (1995) Acta Cryst. A51, 33-38.'
_exptl_crystal_colour green
_exptl_crystal_density_diffrn 1.064
_exptl_crystal_description block
_exptl_crystal_F_000 840
_exptl_crystal_size_max 0.25
_exptl_crystal_size_mid 0.23
_exptl_crystal_size_min 0.17
_platon_squeeze_details
;
;
_refine_diff_density_max 0.648
_refine_diff_density_min -0.351
_refine_diff_density_rms 0.077
_refine_ls_extinction_method none
_refine_ls_goodness_of_fit_ref 1.002
_refine_ls_hydrogen_treatment constr
_refine_ls_matrix_type full
_refine_ls_number_parameters 244
_refine_ls_number_reflns 4969
_refine_ls_number_restraints 0
_refine_ls_restrained_S_all 1.002
_refine_ls_R_factor_all 0.0982
_refine_ls_R_factor_gt 0.0593
_refine_ls_shift/su_max 0.001
_refine_ls_shift/su_mean 0.000
_refine_ls_structure_factor_coef Fsqd
_refine_ls_weighting_details 'calc w=1/[\s^2^(Fo^2^)+(0.0220P)^2^+0.0000P] where P=(Fo^2^+2Fc^2^)/3'
_refine_ls_weighting_scheme calc
_refine_ls_wR_factor_gt 0.1007
_refine_ls_wR_factor_ref 0.1090
_reflns_number_gt 2910
_reflns_number_total 4969
_reflns_threshold_expression >2sigma(I)
_cod_data_source_file ic300097y_si_001_2.cif
_cod_data_source_block 4
_cod_database_code 4329184

loop_
_symmetry_equiv_pos_as_xyz
'x, y, z'
'-x+1/2, y+1/2, -z+1/2'
'-x, -y, -z'
'x-1/2, -y-1/2, z-1/2'

loop_
_atom_site_label
_atom_site_type_symbol
_atom_site_fract_x
_atom_site_fract_y
_atom_site_fract_z
_atom_site_U_iso_or_equiv
_atom_site_adp_type
_atom_site_occupancy
_atom_site_symmetry_multiplicity
_atom_site_calc_flag
_atom_site_refinement_flags
Ni1 Ni 1.43413(5) 0.55962(3) 0.28365(3) 0.03025(16) Uani 1 1 d .
C1 C 1.3110(4) 0.6293(3) 0.1587(3) 0.0322(10) Uani 1 1 d .
C2 C 1.2418(4) 0.6776(2) 0.0853(2) 0.0277(10) Uani 1 1 d .
C3 C 1.1341(4) 0.7286(3) 0.0952(3) 0.0366(11) Uani 1 1 d .
H3B H 1.1035 0.7288 0.1468 0.044 Uiso 1 1 calc R
C4 C 1.0710(4) 0.7791(3) 0.0301(3) 0.0357(11) Uani 1 1 d .
H4B H 0.9973 0.8137 0.0376 0.043 Uiso 1 1 calc R
C5 C 1.1129(4) 0.7800(2) -0.0455(2) 0.0288(10) Uani 1 1 d .
C6 C 1.2194(4) 0.7275(3) -0.0559(3) 0.0327(10) Uani 1 1 d .
H6A H 1.2481 0.7264 -0.1081 0.039 Uiso 1 1 calc R
C7 C 1.2840(4) 0.6771(3) 0.0088(2) 0.0353(11) Uani 1 1 d .
H7A H 1.3571 0.6420 0.0012 0.042 Uiso 1 1 calc R
C8 C 1.0482(4) 0.8386(3) -0.1119(3) 0.0297(10) Uani 1 1 d .
C9 C 1.2175(4) 0.4764(3) 0.3513(3) 0.0338(11) Uani 1 1 d .
H9A H 1.2346 0.5221 0.3896 0.041 Uiso 1 1 calc R
C10 C 1.1189(4) 0.4196(3) 0.3606(2) 0.0324(11) Uani 1 1 d .
H10A H 1.0704 0.4258 0.4047 0.039 Uiso 1 1 calc R
C11 C 1.0907(4) 0.3528(3) 0.3050(3) 0.0310(10) Uani 1 1 d .
C12 C 1.1665(4) 0.3470(3) 0.2419(2) 0.0329(11) Uani 1 1 d .
H12A H 1.1508 0.3023 0.2024 0.039 Uiso 1 1 calc R
C13 C 1.2635(4) 0.4064(3) 0.2377(2) 0.0292(10) Uani 1 1 d .
H13A H 1.3141 0.4015 0.1945 0.035 Uiso 1 1 calc R
C14 C 0.8022(4) 0.3614(3) 0.3450(3) 0.0327(10) Uani 1 1 d .
C15 C 0.7290(4) 0.3860(3) 0.4050(3) 0.0366(11) Uani 1 1 d .
H15A H 0.7505 0.3636 0.4600 0.044 Uiso 1 1 calc R
C16 C 0.6273(4) 0.4420(3) 0.3844(3) 0.0321(10) Uani 1 1 d .
H16A H 0.5809 0.4597 0.4269 0.038 Uiso 1 1 calc R
C17 C 0.6569(4) 0.4494(3) 0.2502(3) 0.0363(11) Uani 1 1 d .
H17A H 0.6302 0.4709 0.1952 0.044 Uiso 1 1 calc R
C18 C 0.7652(4) 0.3946(3) 0.2653(3) 0.0343(11) Uani 1 1 d .
H18A H 0.8130 0.3800 0.2224 0.041 Uiso 1 1 calc R
N1 N 1.2913(3) 0.4715(2) 0.2912(2) 0.0309(8) Uani 1 1 d .
N2 N 0.9957(3) 0.2913(2) 0.3112(2) 0.0358(9) Uani 1 1 d .
H2A H 0.9911 0.2450 0.2808 0.043 Uiso 1 1 calc R
N3 N 0.9077(3) 0.3032(2) 0.3658(2) 0.0349(9) Uani 1 1 d .
H3A H 0.9180 0.2746 0.4129 0.042 Uiso 1 1 calc R
N4 N 0.5873(3) 0.4742(2) 0.3075(2) 0.0284(8) Uani 1 1 d .
O1 O 1.4001(3) 0.57138(17) 0.15219(16) 0.0341(7) Uani 1 1 d .
O2 O 1.2871(3) 0.64588(16) 0.23048(16) 0.0311(7) Uani 1 1 d .
O3 O 0.9636(3) 0.89360(17) -0.09637(16) 0.0332(7) Uani 1 1 d .
O4 O 1.0760(3) 0.83520(17) -0.18481(17) 0.0328(7) Uani 1 1 d .

loop_
_atom_site_aniso_label
_atom_site_aniso_U_11
_atom_site_aniso_U_22
_atom_site_aniso_U_33
_atom_site_aniso_U_23
_atom_site_aniso_U_13
_atom_site_aniso_U_12
Ni1 0.0260(3) 0.0247(3) 0.0396(3) 0.0001(3) 0.0051(2) -0.0007(3)
C1 0.031(3) 0.030(3) 0.033(3) 0.001(2) 0.001(2) -0.013(2)
C2 0.023(2) 0.023(2) 0.036(3) -0.0013(19) 0.0023(19) -0.0015(18)
C3 0.032(3) 0.040(3) 0.040(3) 0.000(2) 0.013(2) 0.000(2)
C4 0.028(3) 0.037(3) 0.043(3) 0.007(2) 0.008(2) 0.010(2)
C5 0.031(2) 0.023(2) 0.032(2) 0.0019(19) 0.005(2) -0.0020(19)
C6 0.032(3) 0.030(3) 0.035(3) -0.002(2) 0.005(2) 0.001(2)
C7 0.041(3) 0.024(3) 0.039(3) -0.001(2) 0.003(2) 0.006(2)
C8 0.023(2) 0.022(3) 0.040(3) -0.001(2) -0.002(2) -0.0112(19)
C9 0.027(2) 0.034(3) 0.042(3) -0.010(2) 0.007(2) -0.001(2)
C10 0.024(2) 0.039(3) 0.035(3) -0.004(2) 0.0096(19) -0.005(2)
C11 0.019(2) 0.027(3) 0.045(3) -0.006(2) 0.002(2) 0.0014(19)
C12 0.033(3) 0.030(3) 0.038(3) -0.008(2) 0.011(2) 0.000(2)
C13 0.022(2) 0.030(3) 0.036(3) -0.004(2) 0.0059(19) 0.0040(19)
C14 0.021(2) 0.023(3) 0.054(3) 0.000(2) 0.006(2) -0.0060(19)
C15 0.032(3) 0.033(3) 0.048(3) 0.012(2) 0.014(2) 0.001(2)
C16 0.029(2) 0.029(3) 0.041(3) 0.004(2) 0.013(2) 0.004(2)
C17 0.032(3) 0.037(3) 0.039(3) 0.002(2) 0.005(2) -0.007(2)
C18 0.031(3) 0.035(3) 0.036(3) -0.004(2) 0.007(2) 0.000(2)
N1 0.026(2) 0.027(2) 0.040(2) -0.0042(17) 0.0062(17) -0.0008(16)
N2 0.028(2) 0.021(2) 0.064(3) -0.0058(18) 0.0202(19) -0.0035(16)
N3 0.027(2) 0.029(2) 0.053(2) 0.0054(17) 0.0174(18) 0.0016(17)
N4 0.0202(19) 0.027(2) 0.039(2) 0.0006(16) 0.0080(17) -0.0010(15)
O1 0.0278(16) 0.0264(18) 0.0470(18) 0.0010(14) 0.0043(14) 0.0071(14)
O2 0.0284(17) 0.0261(17) 0.0377(18) 0.0008(13) 0.0037(14) -0.0011(13)
O3 0.0270(16) 0.0272(18) 0.0448(18) -0.0006(13) 0.0052(14) 0.0047(13)
O4 0.0323(17) 0.0314(18) 0.0339(17) -0.0007(13) 0.0044(14) -0.0009(13)

loop_
_atom_type_symbol
_atom_type_description
_atom_type_scat_dispersion_real
_atom_type_scat_dispersion_imag
_atom_type_scat_source
C C 0.0033 0.0016 'International Tables Vol C Tables 4.2.6.8 and 6.1.1.4'
H H 0.0000 0.0000 'International Tables Vol C Tables 4.2.6.8 and 6.1.1.4'
N N 0.0061 0.0033 'International Tables Vol C Tables 4.2.6.8 and 6.1.1.4'
O O 0.0106 0.0060 'International Tables Vol C Tables 4.2.6.8 and 6.1.1.4'
Ni Ni 0.3393 1.1124 'International Tables Vol C Tables 4.2.6.8 and 6.1.1.4'

loop_
_geom_angle_atom_site_label_1
_geom_angle_atom_site_label_2
_geom_angle_atom_site_label_3
_geom_angle
_geom_angle_site_symmetry_1
_geom_angle_site_symmetry_3
N1 Ni1 N4 93.07(12) . 1_655
N1 Ni1 O3 99.44(12) . 4_676
N4 Ni1 O3 95.19(12) 1_655 4_676
N1 Ni1 O2 91.09(12) . .
N4 Ni1 O2 166.24(12) 1_655 .
O3 Ni1 O2 97.05(11) 4_676 .
N1 Ni1 O1 98.25(12) . .
N4 Ni1 O1 102.85(12) 1_655 .
O3 Ni1 O1 153.91(11) 4_676 .
O2 Ni1 O1 63.55(10) . .
N1 Ni1 O4 161.55(12) . 4_676
N4 Ni1 O4 91.26(11) 1_655 4_676
O3 Ni1 O4 62.28(10) 4_676 4_676
O2 Ni1 O4 88.89(10) . 4_676
O1 Ni1 O4 98.24(10) . 4_676
N1 Ni1 C8 130.60(14) . 4_676
N4 Ni1 C8 93.75(13) 1_655 4_676
O3 Ni1 C8 31.20(11) 4_676 4_676
O2 Ni1 C8 93.47(12) . 4_676
O1 Ni1 C8 127.43(13) . 4_676
O4 Ni1 C8 31.09(10) 4_676 4_676
O2 C1 O1 118.5(4) . .
O2 C1 C2 119.9(4) . .
O1 C1 C2 121.6(4) . .
C3 C2 C7 119.2(4) . .
C3 C2 C1 117.7(4) . .
C7 C2 C1 123.0(4) . .
C4 C3 C2 120.1(4) . .
C5 C4 C3 121.2(4) . .
C4 C5 C6 118.6(4) . .
C4 C5 C8 119.6(4) . .
C6 C5 C8 121.7(4) . .
C7 C6 C5 120.7(4) . .
C6 C7 C2 120.1(4) . .
O4 C8 O3 119.2(4) . .
O4 C8 C5 120.8(4) . .
O3 C8 C5 119.9(4) . .
O4 C8 Ni1 62.5(2) . 4_575
O3 C8 Ni1 56.7(2) . 4_575
C5 C8 Ni1 176.6(3) . 4_575
N1 C9 C10 124.0(4) . .
C9 C10 C11 119.3(4) . .
N2 C11 C10 123.1(4) . .
N2 C11 C12 119.4(4) . .
C10 C11 C12 117.4(4) . .
C13 C12 C11 119.2(4) . .
N1 C13 C12 123.8(4) . .
C18 C14 C15 118.1(4) . .
C18 C14 N3 122.2(4) . .
C15 C14 N3 119.6(4) . .
C16 C15 C14 119.3(4) . .
N4 C16 C15 124.1(4) . .
N4 C17 C18 124.4(4) . .
C17 C18 C14 117.9(4) . .
C9 N1 C13 116.3(3) . .
C9 N1 Ni1 120.4(3) . .
C13 N1 Ni1 123.3(3) . .
C11 N2 N3 119.2(3) . .
N2 N3 C14 118.9(3) . .
C17 N4 C16 116.2(4) . .
C17 N4 Ni1 123.0(3) . 1_455
C16 N4 Ni1 120.8(3) . 1_455
C1 O1 Ni1 87.7(2) . .
C1 O2 Ni1 90.2(2) . .
C8 O3 Ni1 92.1(2) . 4_575
C8 O4 Ni1 86.4(2) . 4_575

loop_
_geom_bond_atom_site_label_1
_geom_bond_atom_site_label_2
_geom_bond_distance
_geom_bond_site_symmetry_2
Ni1 N1 2.025(3) .
Ni1 N4 2.033(3) 1_655
Ni1 O3 2.061(3) 4_676
Ni1 O2 2.078(3) .
Ni1 O1 2.115(3) .
Ni1 O4 2.190(3) 4_676
Ni1 C8 2.464(4) 4_676
C1 O2 1.268(4) .
C1 O1 1.302(5) .
C1 C2 1.479(5) .
C2 C3 1.386(5) .
C2 C7 1.393(5) .
C3 C4 1.383(5) .
C4 C5 1.378(5) .
C5 C6 1.393(5) .
C5 C8 1.480(5) .
C6 C7 1.384(5) .
C8 O4 1.275(4) .
C8 O3 1.277(4) .
C8 Ni1 2.464(4) 4_575
C9 N1 1.341(4) .
C9 C10 1.370(5) .
C10 C11 1.385(5) .
C11 N2 1.384(5) .
C11 C12 1.397(5) .
C12 C13 1.367(5) .
C13 N1 1.344(5) .
C14 C18 1.386(5) .
C14 C15 1.390(5) .
C14 N3 1.398(5) .
C15 C16 1.348(5) .
C16 N4 1.343(5) .
C17 N4 1.331(4) .
C17 C18 1.379(5) .
N2 N3 1.386(4) .
N4 Ni1 2.033(3) 1_455
O3 Ni1 2.061(3) 4_575
O4 Ni1 2.190(3) 4_575

loop_
_platon_squeeze_void_nr
_platon_squeeze_void_average_x
_platon_squeeze_void_average_y
_platon_squeeze_void_average_z
_platon_squeeze_void_volume
_platon_squeeze_void_count_electrons
1 -0.029 0.001 0.476 1034.6 235.3
